data_4331202
loop_
_publ_author_name
'D\'esir\'ee C. Sauer'
'Hubert Wadepohl'
'Lutz H. Gade'

_publ_section_title
;
 Cobalt Alkyl Complexes of a New Family of Chiral
 1,3-Bis(2-pyridylimino)isoindolates and Their Application in Asymmetric
 Hydrosilylation
;
_journal_name_full 'Inorganic Chemistry'
_journal_page_first 12948
_journal_page_last 12958
_journal_paper_doi 10.1021/ic3020749
_journal_volume 51
_journal_year 2012
_chemical_formula_sum 'C30 H35 Co N5 Si'
_chemical_formula_weight 552.65
_chemical_properties_physical air-sensitive
_space_group_IT_number 2
_symmetry_cell_setting triclinic
_symmetry_Int_Tables_number 2
_symmetry_space_group_name_Hall '-P 1'
_symmetry_space_group_name_H-M 'P -1'
_atom_sites_solution_hydrogens geom
_atom_sites_solution_primary iterative
_atom_sites_solution_secondary difmap
_audit_block_code ga_ds55
_audit_creation_date
;
'Mon Apr 16 16:54:21 2012'
;
_audit_creation_method
;
CrysAlisPro, Oxford Diffraction Ltd.,
Version 1.171.35.21 (release 20-01-2012 CrysAlis171 .NET)
(compiled Jan 23 2012,18:06:46)
;
_audit_update_record 'Mon Apr 16 17:12:45 CEST 2012'
_cell_angle_alpha 87.707(12)
_cell_angle_beta 68.561(10)
_cell_angle_gamma 76.285(9)
_cell_formula_units_Z 2
_cell_length_a 10.5259(8)
_cell_length_b 11.7868(17)
_cell_length_c 12.0577(18)
_cell_measurement_reflns_used 3951
_cell_measurement_temperature 109.96(14)
_cell_measurement_theta_max 72.5930
_cell_measurement_theta_min 3.8623
_cell_volume 1350.9(3)
_computing_cell_refinement
;
CrysAlisPro, Agilent Technologies,
Version 1.171.35.21 (release 20-01-2012 CrysAlis171 .NET)
(compiled Jan 23 2012,18:06:46)
;
_computing_data_collection
;
CrysAlisPro, Agilent Technologies,
Version 1.171.35.21 (release 20-01-2012 CrysAlis171 .NET)
(compiled Jan 23 2012,18:06:46)
;
_computing_data_reduction
;
CrysAlisPro, Agilent Technologies,
Version 1.171.35.21 (release 20-01-2012 CrysAlis171 .NET)
(compiled Jan 23 2012,18:06:46)
;
_computing_publication_material 'SHELXL-97 (Sheldrick, 1997)'
_computing_structure_refinement 'SHELXL-97 (Sheldrick, 1997)'
_computing_structure_solution 'SUPERFLIP (Palatinus, 2007-2009)'
_diffrn_ambient_temperature 109.96(14)
_diffrn_detector 'CCD plate'
_diffrn_detector_area_resol_mean 7.9621
_diffrn_detector_type 'Agilent EOS'
_diffrn_measured_fraction_theta_full 0.992
_diffrn_measured_fraction_theta_max 0.967
_diffrn_measurement_details
;
  1 omega  -17.00   19.00   1.0000   30.0000
omega____ theta____ kappa____ phi______ frames
    -        0.0000  -57.0000   90.0000 36

  2 omega   35.00   69.00   1.0000   30.0000
omega____ theta____ kappa____ phi______ frames
    -        0.0000   57.0000  120.0000 34

  3 omega  -16.00   27.00   1.0000   30.0000
omega____ theta____ kappa____ phi______ frames
    -        0.0000   57.0000  120.0000 43

  4 omega  -68.00  -27.00   1.0000   30.0000
omega____ theta____ kappa____ phi______ frames
    -        0.0000  -57.0000   90.0000 41

  5 omega -104.00  -64.00   1.0000   50.0000
omega____ theta____ kappa____ phi______ frames
    -      -42.5000  -77.0000   60.0000 40

  6 omega  -46.00  -12.00   1.0000   50.0000
omega____ theta____ kappa____ phi______ frames
    -      -42.5000  -77.0000 -180.0000 34

  7 omega  -57.00  -12.00   1.0000   50.0000
omega____ theta____ kappa____ phi______ frames
    -      -42.5000  -77.0000    0.0000 45

  8 omega  -47.00  -12.00   1.0000   50.0000
omega____ theta____ kappa____ phi______ frames
    -      -42.5000  -77.0000   60.0000 35

  9 omega -113.00  -76.00   1.0000   50.0000
omega____ theta____ kappa____ phi______ frames
    -      -42.5000  -77.0000  -60.0000 37

 10 omega  -79.00  -34.00   1.0000   50.0000
omega____ theta____ kappa____ phi______ frames
    -      -42.5000  178.0000 -180.0000 45

 11 omega  -45.00  -12.00   1.0000   50.0000
omega____ theta____ kappa____ phi______ frames
    -      -42.5000  -77.0000  -60.0000 33

 12 omega  -46.00  -13.00   1.0000   50.0000
omega____ theta____ kappa____ phi______ frames
    -      -42.5000  -77.0000 -120.0000 33

 13 omega -100.00  -73.00   1.0000   50.0000
omega____ theta____ kappa____ phi______ frames
    -      -42.5000  -77.0000 -120.0000 27

 14 omega -119.00  -80.00   1.0000   50.0000
omega____ theta____ kappa____ phi______ frames
    -      -42.5000  178.0000 -180.0000 39

 15 omega -111.00  -83.00   1.0000   50.0000
omega____ theta____ kappa____ phi______ frames
    -      -42.5000  -77.0000 -180.0000 28

 16 omega  -40.00  -12.00   1.0000   50.0000
omega____ theta____ kappa____ phi______ frames
    -      -42.5000  -77.0000  120.0000 28

 17 omega   35.00  125.00   1.0000   50.0000
omega____ theta____ kappa____ phi______ frames
    -       55.4296   77.0000   60.0000 90

 18 omega   44.00   72.00   1.0000   50.0000
omega____ theta____ kappa____ phi______ frames
    -       55.4296   77.0000  -30.0000 28

 19 omega   25.00   52.00   1.0000   50.0000
omega____ theta____ kappa____ phi______ frames
    -       55.4296   77.0000   30.0000 27

 20 omega   77.00  119.00   1.0000   50.0000
omega____ theta____ kappa____ phi______ frames
    -       55.4296   77.0000  -30.0000 42

 21 omega   35.00  114.00   1.0000   50.0000
omega____ theta____ kappa____ phi______ frames
    -       55.4296   66.0000 -174.0000 79

 22 omega   28.00  122.00   1.0000   50.0000
omega____ theta____ kappa____ phi______ frames
    -       55.4296   77.0000  120.0000 94

 23 omega   88.00  124.00   1.0000   50.0000
omega____ theta____ kappa____ phi______ frames
    -       55.4296 -143.0000 -120.0000 36

 24 omega  -16.00   78.00   1.0000   50.0000
omega____ theta____ kappa____ phi______ frames
    -       55.4296  -38.0000 -180.0000 94

 25 omega  -13.00   74.00   1.0000   50.0000
omega____ theta____ kappa____ phi______ frames
    -       55.4296  -57.0000  -60.0000 87

 26 omega  -13.00   77.00   1.0000   50.0000
omega____ theta____ kappa____ phi______ frames
    -       55.4296  -57.0000   30.0000 90

 27 omega   26.00  110.00   1.0000   50.0000
omega____ theta____ kappa____ phi______ frames
    -       55.4296   77.0000 -120.0000 84

 28 omega   26.00  116.00   1.0000   50.0000
omega____ theta____ kappa____ phi______ frames
    -       55.4296   77.0000  -60.0000 90

 29 omega    2.00   78.00   1.0000   50.0000
omega____ theta____ kappa____ phi______ frames
    -       55.4296  -99.0000 -180.0000 76

 30 omega   95.00  123.00   1.0000   65.0000
omega____ theta____ kappa____ phi______ frames
    -      110.8592   50.0000  -30.0000 28

 31 omega   87.00  114.00   1.0000   65.0000
omega____ theta____ kappa____ phi______ frames
    -      110.8592   38.0000  120.0000 27

 32 omega   40.00  109.00   1.0000   65.0000
omega____ theta____ kappa____ phi______ frames
    -      110.8592 -111.0000  120.0000 69

 33 omega   85.00  113.00   1.0000   65.0000
omega____ theta____ kappa____ phi______ frames
    -      110.8592   38.0000   90.0000 28

 34 omega  123.00  175.00   1.0000   65.0000
omega____ theta____ kappa____ phi______ frames
    -      110.8592   77.0000   30.0000 52

 35 omega   91.00  125.00   1.0000   65.0000
omega____ theta____ kappa____ phi______ frames
    -      110.8592   50.0000   60.0000 34

 36 omega   85.00  112.00   1.0000   65.0000
omega____ theta____ kappa____ phi______ frames
    -      110.8592   38.0000 -150.0000 27

 37 omega   81.00  109.00   1.0000   65.0000
omega____ theta____ kappa____ phi______ frames
    -      110.8592   77.0000   30.0000 28

 38 omega   81.00  108.00   1.0000   65.0000
omega____ theta____ kappa____ phi______ frames
    -      110.8592   77.0000   60.0000 27

 39 omega  148.00  176.00   1.0000   65.0000
omega____ theta____ kappa____ phi______ frames
    -      110.8592   77.0000 -120.0000 28

 40 omega   82.00  108.00   1.0000   65.0000
omega____ theta____ kappa____ phi______ frames
    -      110.8592   77.0000 -120.0000 26

 41 omega  119.00  171.00   1.0000   65.0000
omega____ theta____ kappa____ phi______ frames
    -      110.8592   77.0000    0.0000 52

 42 omega   91.00  123.00   1.0000   65.0000
omega____ theta____ kappa____ phi______ frames
    -      110.8592   50.0000   90.0000 32

 43 omega   89.00  118.00   1.0000   65.0000
omega____ theta____ kappa____ phi______ frames
    -      110.8592   50.0000   30.0000 29

 44 omega   81.00  109.00   1.0000   65.0000
omega____ theta____ kappa____ phi______ frames
    -      110.8592   77.0000    0.0000 28

 45 omega   89.00  173.00   1.0000   65.0000
omega____ theta____ kappa____ phi______ frames
    -      110.8592   63.0000  -60.0000 84

 46 omega   81.00  108.00   1.0000   65.0000
omega____ theta____ kappa____ phi______ frames
    -      110.8592   77.0000  -90.0000 27

 47 omega   86.00  112.00   1.0000   65.0000
omega____ theta____ kappa____ phi______ frames
    -      110.8592   38.0000   60.0000 26

 48 omega   85.00  123.00   1.0000   65.0000
omega____ theta____ kappa____ phi______ frames
    -      110.8592   38.0000  -60.0000 38

 49 omega   96.00  176.00   1.0000   65.0000
omega____ theta____ kappa____ phi______ frames
    -      110.8592   50.0000  120.0000 80

 50 omega   88.00  115.00   1.0000   65.0000
omega____ theta____ kappa____ phi______ frames
    -      110.8592   63.0000 -120.0000 27

 51 omega   88.00  167.00   1.0000   65.0000
omega____ theta____ kappa____ phi______ frames
    -      110.8592   63.0000  -30.0000 79

 52 omega  122.00  173.00   1.0000   65.0000
omega____ theta____ kappa____ phi______ frames
    -      110.8592   77.0000   60.0000 51

 53 omega   77.00  105.00   1.0000   65.0000
omega____ theta____ kappa____ phi______ frames
    -      110.8592   25.0000   30.0000 28

 54 omega   81.00  108.00   1.0000   65.0000
omega____ theta____ kappa____ phi______ frames
    -      110.8592   77.0000  -60.0000 27

 55 omega   83.00  108.00   1.0000   65.0000
omega____ theta____ kappa____ phi______ frames
    -      110.8592   77.0000   90.0000 25

 56 omega  125.00  162.00   1.0000   65.0000
omega____ theta____ kappa____ phi______ frames
    -      110.8592   77.0000   90.0000 37

 57 omega   68.00   96.00   1.0000   65.0000
omega____ theta____ kappa____ phi______ frames
    -      110.8592  -91.0000  -60.0000 28

 58 omega  119.00  149.00   1.0000   65.0000
omega____ theta____ kappa____ phi______ frames
    -      110.8592  -91.0000  -60.0000 30

 59 omega   90.00  119.00   1.0000   65.0000
omega____ theta____ kappa____ phi______ frames
    -      110.8592   50.0000 -180.0000 29

 60 omega   90.00  178.00   1.0000   65.0000
omega____ theta____ kappa____ phi______ frames
    -      110.8592   50.0000  -90.0000 88

 61 omega  141.00  168.00   1.0000   65.0000
omega____ theta____ kappa____ phi______ frames
    -      110.8592   38.0000 -120.0000 27

 62 omega   81.00  108.00   1.0000   65.0000
omega____ theta____ kappa____ phi______ frames
    -      110.8592   77.0000 -150.0000 27

 63 omega   47.00  138.00   1.0000   65.0000
omega____ theta____ kappa____ phi______ frames
    -      110.8592  -77.0000 -150.0000 91

 64 omega   85.00  112.00   1.0000   65.0000
omega____ theta____ kappa____ phi______ frames
    -      110.8592   38.0000 -180.0000 27

 65 omega   91.00  116.00   1.0000   65.0000
omega____ theta____ kappa____ phi______ frames
    -      110.8592   50.0000 -120.0000 25

 66 omega   85.00  112.00   1.0000   65.0000
omega____ theta____ kappa____ phi______ frames
    -      110.8592   38.0000 -120.0000 27

 67 omega  121.00  176.00   1.0000   65.0000
omega____ theta____ kappa____ phi______ frames
    -      110.8592   77.0000 -180.0000 55

 68 omega   86.00  114.00   1.0000   65.0000
omega____ theta____ kappa____ phi______ frames
    -      110.8592   38.0000   30.0000 28

 69 omega   88.00  116.00   1.0000   65.0000
omega____ theta____ kappa____ phi______ frames
    -      110.8592   63.0000   30.0000 28

 70 omega   81.00  109.00   1.0000   65.0000
omega____ theta____ kappa____ phi______ frames
    -      110.8592   77.0000 -180.0000 28

 71 omega  116.00  174.00   1.0000   65.0000
omega____ theta____ kappa____ phi______ frames
    -      110.8592   77.0000  150.0000 58

 72 omega   78.00  107.00   1.0000   65.0000
omega____ theta____ kappa____ phi______ frames
    -      110.8592   25.0000 -120.0000 29

 73 omega   83.00  115.00   1.0000   65.0000
omega____ theta____ kappa____ phi______ frames
    -      110.8592 -111.0000 -180.0000 32

 74 omega  117.00  177.00   1.0000   65.0000
omega____ theta____ kappa____ phi______ frames
    -      110.8592   77.0000 -150.0000 60

 75 omega   86.00  111.00   1.0000   65.0000
omega____ theta____ kappa____ phi______ frames
    -      110.8592   38.0000  150.0000 25

 76 omega   81.00  113.00   1.0000   65.0000
omega____ theta____ kappa____ phi______ frames
    -      110.8592   77.0000  150.0000 32

 77 omega   82.00  108.00   1.0000   65.0000
omega____ theta____ kappa____ phi______ frames
    -      110.8592   77.0000  -30.0000 26

 78 omega   44.00  111.00   1.0000   65.0000
omega____ theta____ kappa____ phi______ frames
    -      110.8592 -111.0000   30.0000 67

 79 omega   89.00  118.00   1.0000   65.0000
omega____ theta____ kappa____ phi______ frames
    -      110.8592   50.0000  150.0000 29

 80 omega   44.00  130.00   1.0000   65.0000
omega____ theta____ kappa____ phi______ frames
    -      110.8592  -63.0000   90.0000 86

 81 omega  -69.00   21.00   1.0000   30.0000
omega____ theta____ kappa____ phi______ frames
    -        0.0000  -57.0000 -150.0000 90

 82 omega  -72.00   26.00   1.0000   30.0000
omega____ theta____ kappa____ phi______ frames
    -        0.0000  -38.0000 -120.0000 98

 83 omega  -21.00   69.00   1.0000   30.0000
omega____ theta____ kappa____ phi______ frames
    -        0.0000   57.0000    0.0000 90

 84 omega -110.00  -20.00   1.0000   50.0000
omega____ theta____ kappa____ phi______ frames
    -      -42.5000  -63.0000   90.0000 90

 85 omega   25.00  126.00   1.0000   50.0000
omega____ theta____ kappa____ phi______ frames
    -       55.4296   77.0000  -90.0000 101

 86 omega   23.00  113.00   1.0000   50.0000
omega____ theta____ kappa____ phi______ frames
    -       55.4296 -125.0000   30.0000 90

 87 omega  -18.00  128.00   1.0000   50.0000
omega____ theta____ kappa____ phi______ frames
    -       55.4296    0.0000 -150.0000 146

 88 omega   31.00  124.00   1.0000   50.0000
omega____ theta____ kappa____ phi______ frames
    -       55.4296   69.0000 -146.0000 93

 89 omega   33.00   87.00   1.0000   50.0000
omega____ theta____ kappa____ phi______ frames
    -       55.4296   64.0000   31.0000 54

 90 omega  -17.00   81.00   1.0000   50.0000
omega____ theta____ kappa____ phi______ frames
    -       55.4296  -38.0000  120.0000 98

;
_diffrn_measurement_device '\k-geometry diffractometer'
_diffrn_measurement_device_type 'Agilent SuperNova, Dual, Cu at zero, Eos'
_diffrn_measurement_method '\w scans'
_diffrn_measurement_specimen_support 'polyimid foil'
_diffrn_orient_matrix_UB_11 -0.1524506000
_diffrn_orient_matrix_UB_12 -0.0095194000
_diffrn_orient_matrix_UB_13 0.0305285000
_diffrn_orient_matrix_UB_21 0.0481436000
_diffrn_orient_matrix_UB_22 -0.1341294000
_diffrn_orient_matrix_UB_23 -0.0010745000
_diffrn_orient_matrix_UB_31 -0.0258038000
_diffrn_orient_matrix_UB_32 0.0082206000
_diffrn_orient_matrix_UB_33 0.1340095000
_diffrn_radiation_monochromator mirror
_diffrn_radiation_probe x-ray
_diffrn_radiation_type 'Cu K\a'
_diffrn_radiation_wavelength 1.5418
_diffrn_reflns_av_R_equivalents 0.0915
_diffrn_reflns_av_sigmaI/netI 0.1908
_diffrn_reflns_limit_h_max 12
_diffrn_reflns_limit_h_min -12
_diffrn_reflns_limit_k_max 14
_diffrn_reflns_limit_k_min -14
_diffrn_reflns_limit_l_max 14
_diffrn_reflns_limit_l_min -12
_diffrn_reflns_number 20629
_diffrn_reflns_theta_full 66.97
_diffrn_reflns_theta_max 72.5930
_diffrn_reflns_theta_min 3.8623
_diffrn_source 'Agilent SuperNova (Cu) x-ray Source'
_exptl_absorpt_coefficient_mu 5.619
_exptl_absorpt_correction_T_max 0.924
_exptl_absorpt_correction_T_min 0.376
_exptl_absorpt_correction_type gaussian
_exptl_absorpt_process_details
;
CrysAlisPro, Agilent Technologies,
Version 1.171.35.21 (release 20-01-2012 CrysAlis171 .NET)
(compiled Jan 23 2012,18:06:46)
numerical absorption correction based on gaussian integration over
            a multifaceted crystal model
;
_exptl_crystal_colour red
_exptl_crystal_density_diffrn 1.359
_exptl_crystal_description plate
_exptl_crystal_F_000 582
_exptl_crystal_size_max 0.2423
_exptl_crystal_size_mid 0.0710
_exptl_crystal_size_min 0.0140
_refine_diff_density_max 2.190
_refine_diff_density_min -0.599
_refine_diff_density_rms 0.111
_refine_ls_abs_structure_details 'Flack H D (1983), Acta Cryst. A39, 876-881'
_refine_ls_extinction_method none
_refine_ls_goodness_of_fit_ref 1.048
_refine_ls_hydrogen_treatment constr
_refine_ls_matrix_type full
_refine_ls_number_parameters 339
_refine_ls_number_reflns 5195
_refine_ls_number_restraints 0
_refine_ls_restrained_S_all 1.048
_refine_ls_R_factor_all 0.1126
_refine_ls_R_factor_gt 0.0895
_refine_ls_shift/su_max 0.000
_refine_ls_shift/su_mean 0.000
_refine_ls_structure_factor_coef Fsqd
_refine_ls_weighting_details 'calc w=1/[\s^2^(Fo^2^)+(0.1108P)^2^+3.7402P] where P=(Fo^2^+2Fc^2^)/3'
_refine_ls_weighting_scheme calc
_refine_ls_wR_factor_gt 0.2138
_refine_ls_wR_factor_ref 0.2301
_reflns_number_gt 3972
_reflns_number_total 5195
_reflns_threshold_expression >2sigma(I)
_cod_data_source_file ic3020749_si_002_10.cif
_cod_data_source_block 23
_cod_database_code 4331202
_audit_block_refno 1477
_audit_block_usercomment 'des580, plate, red'
_cell_oxdiff_length_a 10.5259(8)
_cell_oxdiff_length_b 11.7868(17)
_cell_oxdiff_length_c 12.0577(18)
_cell_oxdiff_angle_alpha 87.707(12)
_cell_oxdiff_angle_beta 68.560(10)
_cell_oxdiff_angle_gamma 76.285(9)
_cell_oxdiff_volume 1350.9(3)
_cell_oxdiff_measurement_reflns_used 3951
_reflns_odcompleteness_completeness 99.23
_reflns_odcompleteness_theta 66.97
_reflns_odcompleteness_iscentric 1

loop_
_symmetry_equiv_pos_as_xyz
'x, y, z'
'-x, -y, -z'

loop_
_atom_site_label
_atom_site_type_symbol
_atom_site_fract_x
_atom_site_fract_y
_atom_site_fract_z
_atom_site_U_iso_or_equiv
_atom_site_adp_type
_atom_site_occupancy
_atom_site_symmetry_multiplicity
_atom_site_calc_flag
_atom_site_refinement_flags
Co Co 0.34671(9) 0.05284(8) 0.36814(8) 0.0229(3) Uani 1 1 d .
Si Si 0.31044(15) 0.21561(13) 0.14238(15) 0.0254(4) Uani 1 1 d .
N1 N 0.2290(5) 0.1248(4) 0.5264(4) 0.0255(10) Uani 1 1 d .
N2 N 0.0799(4) -0.0087(4) 0.5979(4) 0.0227(10) Uani 1 1 d .
N3 N 0.2895(4) -0.1020(4) 0.4278(4) 0.0229(10) Uani 1 1 d .
N4 N 0.3319(5) 0.2846(4) 0.5316(4) 0.0247(10) Uani 1 1 d .
N5 N 0.4939(4) 0.1424(4) 0.3698(4) 0.0256(10) Uani 1 1 d .
C1 C 0.2351(5) 0.2258(5) 0.5719(5) 0.0241(12) Uani 1 1 d .
C2 C 0.1116(6) 0.2619(5) 0.6860(5) 0.0261(12) Uani 1 1 d .
C3 C 0.0360(5) 0.1770(5) 0.7021(5) 0.0246(12) Uani 1 1 d .
C4 C 0.1147(5) 0.0878(5) 0.6028(5) 0.0225(11) Uani 1 1 d .
C5 C 0.0679(6) 0.3561(5) 0.7657(6) 0.0303(13) Uani 1 1 d .
H5 H 0.1209 0.4135 0.7543 0.036 Uiso 1 1 calc R
C6 C -0.0571(6) 0.3646(5) 0.8640(6) 0.0298(13) Uani 1 1 d .
H6 H -0.0895 0.4283 0.9211 0.036 Uiso 1 1 calc R
C7 C -0.1349(6) 0.2804(5) 0.8790(6) 0.0309(13) Uani 1 1 d .
H7 H -0.2209 0.2888 0.9453 0.037 Uiso 1 1 calc R
C8 C -0.0894(6) 0.1854(5) 0.7998(6) 0.0295(13) Uani 1 1 d .
H8 H -0.1415 0.1275 0.8112 0.035 Uiso 1 1 calc R
C9 C 0.1606(5) -0.1009(5) 0.5148(5) 0.0239(12) Uani 1 1 d .
C10 C 0.1014(6) -0.1978(5) 0.5260(6) 0.0273(13) Uani 1 1 d .
H10 H 0.0110 -0.1936 0.5854 0.033 Uiso 1 1 calc R
C11 C 0.1693(6) -0.2986(5) 0.4542(6) 0.0294(13) Uani 1 1 d .
C12 C 0.3039(6) -0.3001(5) 0.3693(5) 0.0251(12) Uani 1 1 d .
C13 C 0.3568(6) -0.2028(5) 0.3617(5) 0.0257(12) Uani 1 1 d .
C14 C 0.4047(6) -0.3948(5) 0.2784(5) 0.0275(13) Uani 1 1 d .
H14A H 0.3760 -0.3980 0.2093 0.033 Uiso 1 1 calc R
H14B H 0.4127 -0.4722 0.3137 0.033 Uiso 1 1 calc R
C15 C 0.5435(6) -0.3552(5) 0.2425(6) 0.0302(13) Uani 1 1 d .
H15A H 0.5979 -0.3918 0.2919 0.036 Uiso 1 1 calc R
H15B H 0.6018 -0.3772 0.1575 0.036 Uiso 1 1 calc R
C16 C 0.5003(6) -0.2221(5) 0.2640(5) 0.0281(13) Uani 1 1 d .
H16A H 0.5666 -0.1938 0.2903 0.034 Uiso 1 1 calc R
H16B H 0.4953 -0.1825 0.1912 0.034 Uiso 1 1 calc R
C17 C 0.1067(6) -0.4018(5) 0.4608(6) 0.0335(14) Uani 1 1 d .
H17A H 0.1596 -0.4683 0.4898 0.050 Uiso 1 1 calc R
H17B H 0.1113 -0.4224 0.3813 0.050 Uiso 1 1 calc R
H17C H 0.0084 -0.3819 0.5156 0.050 Uiso 1 1 calc R
C18 C 0.4575(5) 0.2450(5) 0.4336(5) 0.0236(12) Uani 1 1 d .
C19 C 0.5485(5) 0.3207(5) 0.4080(5) 0.0254(12) Uani 1 1 d .
H19 H 0.5192 0.3924 0.4538 0.030 Uiso 1 1 calc R
C20 C 0.6809(6) 0.2930(5) 0.3168(5) 0.0260(12) Uani 1 1 d .
C21 C 0.7196(5) 0.1854(5) 0.2558(5) 0.0251(12) Uani 1 1 d .
C22 C 0.6243(5) 0.1149(5) 0.2831(5) 0.0247(12) Uani 1 1 d .
C23 C 0.8551(5) 0.1281(5) 0.1582(6) 0.0291(13) Uani 1 1 d .
H23A H 0.9302 0.0975 0.1902 0.035 Uiso 1 1 calc R
H23B H 0.8863 0.1835 0.0960 0.035 Uiso 1 1 calc R
C24 C 0.8165(6) 0.0271(5) 0.1081(6) 0.0307(14) Uani 1 1 d .
H24A H 0.7983 0.0496 0.0344 0.037 Uiso 1 1 calc R
H24B H 0.8940 -0.0443 0.0897 0.037 Uiso 1 1 calc R
C25 C 0.6825(5) 0.0055(5) 0.2070(5) 0.0268(13) Uani 1 1 d .
H25A H 0.6150 -0.0084 0.1726 0.032 Uiso 1 1 calc R
H25B H 0.7058 -0.0624 0.2529 0.032 Uiso 1 1 calc R
C26 C 0.7765(6) 0.3752(5) 0.2866(6) 0.0315(14) Uani 1 1 d .
H26A H 0.7829 0.4076 0.2091 0.047 Uiso 1 1 calc R
H26B H 0.8702 0.3327 0.2828 0.047 Uiso 1 1 calc R
H26C H 0.7388 0.4389 0.3481 0.047 Uiso 1 1 calc R
C27 C 0.3073(6) 0.0753(5) 0.2157(5) 0.0266(12) Uani 1 1 d .
H27A H 0.3762 0.0132 0.1568 0.032 Uiso 1 1 calc R
H27B H 0.2133 0.0608 0.2326 0.032 Uiso 1 1 calc R
C28 C 0.2254(7) 0.3444(5) 0.2515(6) 0.0350(14) Uani 1 1 d .
H28A H 0.1238 0.3509 0.2869 0.053 Uiso 1 1 calc R
H28B H 0.2430 0.4157 0.2103 0.053 Uiso 1 1 calc R
H28C H 0.2646 0.3342 0.3145 0.053 Uiso 1 1 calc R
C29 C 0.4960(6) 0.2271(6) 0.0573(6) 0.0372(15) Uani 1 1 d .
H29A H 0.5416 0.2346 0.1136 0.056 Uiso 1 1 calc R
H29B H 0.4950 0.2960 0.0091 0.056 Uiso 1 1 calc R
H29C H 0.5482 0.1568 0.0050 0.056 Uiso 1 1 calc R
C30 C 0.2127(6) 0.2390(6) 0.0369(6) 0.0335(14) Uani 1 1 d .
H30A H 0.2624 0.1825 -0.0315 0.050 Uiso 1 1 calc R
H30B H 0.2073 0.3185 0.0089 0.050 Uiso 1 1 calc R
H30C H 0.1175 0.2281 0.0784 0.050 Uiso 1 1 calc R

loop_
_atom_site_aniso_label
_atom_site_aniso_U_11
_atom_site_aniso_U_22
_atom_site_aniso_U_33
_atom_site_aniso_U_23
_atom_site_aniso_U_13
_atom_site_aniso_U_12
Co 0.0185(4) 0.0294(5) 0.0222(6) 0.0023(4) -0.0057(4) -0.0111(3)
Si 0.0214(7) 0.0318(8) 0.0245(9) 0.0022(6) -0.0074(6) -0.0107(6)
N1 0.019(2) 0.034(3) 0.025(3) 0.002(2) -0.006(2) -0.0124(19)
N2 0.022(2) 0.024(2) 0.022(3) 0.0041(19) -0.008(2) -0.0061(17)
N3 0.020(2) 0.028(2) 0.026(3) 0.005(2) -0.011(2) -0.0132(18)
N4 0.022(2) 0.030(2) 0.024(3) 0.002(2) -0.007(2) -0.0120(18)
N5 0.017(2) 0.032(3) 0.029(3) 0.005(2) -0.009(2) -0.0094(18)
C1 0.021(3) 0.029(3) 0.023(3) 0.003(2) -0.009(2) -0.007(2)
C2 0.021(3) 0.030(3) 0.027(3) 0.005(2) -0.009(2) -0.007(2)
C3 0.019(3) 0.035(3) 0.019(3) 0.001(2) -0.005(2) -0.009(2)
C4 0.022(3) 0.028(3) 0.017(3) 0.005(2) -0.007(2) -0.008(2)
C5 0.023(3) 0.037(3) 0.033(4) 0.001(3) -0.009(3) -0.012(2)
C6 0.025(3) 0.036(3) 0.025(4) -0.005(3) -0.006(3) -0.004(2)
C7 0.021(3) 0.046(4) 0.023(3) 0.000(3) -0.004(2) -0.008(2)
C8 0.023(3) 0.037(3) 0.028(4) 0.003(3) -0.008(3) -0.010(2)
C9 0.019(2) 0.031(3) 0.024(3) 0.005(2) -0.009(2) -0.009(2)
C10 0.021(3) 0.036(3) 0.029(4) 0.006(3) -0.011(2) -0.013(2)
C11 0.027(3) 0.041(3) 0.028(4) 0.007(3) -0.015(3) -0.015(2)
C12 0.024(3) 0.028(3) 0.026(3) 0.005(2) -0.012(2) -0.008(2)
C13 0.024(3) 0.031(3) 0.024(3) 0.007(2) -0.011(2) -0.008(2)
C14 0.030(3) 0.030(3) 0.026(3) 0.001(2) -0.011(3) -0.011(2)
C15 0.021(3) 0.038(3) 0.029(4) 0.001(3) -0.006(3) -0.007(2)
C16 0.020(3) 0.044(3) 0.021(3) 0.004(3) -0.007(2) -0.011(2)
C17 0.031(3) 0.040(3) 0.033(4) 0.003(3) -0.009(3) -0.018(3)
C18 0.018(2) 0.032(3) 0.022(3) 0.006(2) -0.006(2) -0.011(2)
C19 0.021(3) 0.028(3) 0.031(4) 0.001(2) -0.011(2) -0.011(2)
C20 0.020(3) 0.035(3) 0.028(3) 0.010(2) -0.012(2) -0.012(2)
C21 0.019(3) 0.030(3) 0.029(3) 0.009(2) -0.011(2) -0.009(2)
C22 0.018(2) 0.034(3) 0.025(3) 0.009(2) -0.009(2) -0.012(2)
C23 0.017(3) 0.039(3) 0.033(4) 0.004(3) -0.007(2) -0.010(2)
C24 0.019(3) 0.040(3) 0.032(4) 0.000(3) -0.006(3) -0.011(2)
C25 0.017(2) 0.035(3) 0.029(4) 0.006(2) -0.005(2) -0.012(2)
C26 0.024(3) 0.038(3) 0.037(4) 0.009(3) -0.014(3) -0.015(2)
C27 0.029(3) 0.040(3) 0.018(3) 0.001(2) -0.013(2) -0.013(2)
C28 0.041(3) 0.037(3) 0.030(4) 0.002(3) -0.016(3) -0.011(3)
C29 0.027(3) 0.052(4) 0.040(4) 0.013(3) -0.015(3) -0.019(3)
C30 0.027(3) 0.048(4) 0.031(4) 0.004(3) -0.011(3) -0.017(3)

loop_
_atom_type_symbol
_atom_type_description
_atom_type_scat_dispersion_real
_atom_type_scat_dispersion_imag
_atom_type_scat_source
C C 0.0181 0.0091 'International Tables Vol C Tables 4.2.6.8 and 6.1.1.4'
H H 0.0000 0.0000 'International Tables Vol C Tables 4.2.6.8 and 6.1.1.4'
Co Co -2.3653 3.6143 'International Tables Vol C Tables 4.2.6.8 and 6.1.1.4'
N N 0.0311 0.0180 'International Tables Vol C Tables 4.2.6.8 and 6.1.1.4'
Si Si 0.2541 0.3302 'International Tables Vol C Tables 4.2.6.8 and 6.1.1.4'

loop_
_exptl_crystal_face_index_h
_exptl_crystal_face_index_k
_exptl_crystal_face_index_l
_exptl_crystal_face_perp_dist
_exptl_oxdiff_crystal_face_indexfrac_h
_exptl_oxdiff_crystal_face_indexfrac_k
_exptl_oxdiff_crystal_face_indexfrac_l
_exptl_oxdiff_crystal_face_x
_exptl_oxdiff_crystal_face_y
_exptl_oxdiff_crystal_face_z
0 7 0 0.0070 0.0045 7.0024 -0.0581 -0.0691 -0.9390 0.0497
0 -7 0 0.0070 -0.0045 -7.0024 0.0581 0.0691 0.9390 -0.0497
3 1 8 0.0337 2.9943 1.0320 7.9991 -0.2221 -0.0029 1.0032
-3 -1 -8 0.0373 -2.9943 -1.0320 -7.9991 0.2221 0.0029 -1.0032
6 3 0 0.1130 6.0058 2.9812 -0.0116 -0.9443 -0.1107 -0.1320
-6 -3 0 0.1176 -6.0058 -2.9812 0.0116 0.9443 0.1107 0.1320

loop_
_geom_angle_atom_site_label_1
_geom_angle_atom_site_label_2
_geom_angle_atom_site_label_3
_geom_angle
N1 Co C27 128.1(2)
N1 Co N3 88.23(19)
C27 Co N3 103.4(2)
N1 Co N5 87.61(19)
C27 Co N5 111.4(2)
N3 Co N5 138.59(18)
C27 Si C28 112.5(3)
C27 Si C29 111.1(3)
C28 Si C29 106.5(3)
C27 Si C30 113.2(3)
C28 Si C30 104.9(3)
C29 Si C30 108.3(3)
C1 N1 C4 109.6(5)
C1 N1 Co 125.8(4)
C4 N1 Co 124.2(4)
C4 N2 C9 124.5(5)
C13 N3 C9 116.0(4)
C13 N3 Co 120.5(4)
C9 N3 Co 121.0(4)
C1 N4 C18 123.2(5)
C18 N5 C22 116.7(5)
C18 N5 Co 122.4(3)
C22 N5 Co 118.8(4)
N4 C1 N1 128.8(5)
N4 C1 C2 122.0(5)
N1 C1 C2 109.1(5)
C5 C2 C3 121.7(5)
C5 C2 C1 132.6(5)
C3 C2 C1 105.6(5)
C2 C3 C8 120.8(5)
C2 C3 C4 107.3(5)
C8 C3 C4 131.9(5)
N2 C4 N1 128.8(5)
N2 C4 C3 122.8(5)
N1 C4 C3 108.3(5)
C2 C5 C6 117.7(5)
C2 C5 H5 121.2
C6 C5 H5 121.2
C7 C6 C5 120.7(6)
C7 C6 H6 119.7
C5 C6 H6 119.7
C8 C7 C6 121.3(5)
C8 C7 H7 119.4
C6 C7 H7 119.4
C7 C8 C3 117.8(5)
C7 C8 H8 121.1
C3 C8 H8 121.1
N3 C9 N2 124.7(5)
N3 C9 C10 120.6(5)
N2 C9 C10 114.7(5)
C11 C10 C9 122.6(5)
C11 C10 H10 118.7
C9 C10 H10 118.7
C10 C11 C12 116.0(5)
C10 C11 C17 123.9(5)
C12 C11 C17 120.1(5)
C13 C12 C11 119.1(5)
C13 C12 C14 111.4(5)
C11 C12 C14 129.5(5)
N3 C13 C12 125.6(5)
N3 C13 C16 123.9(5)
C12 C13 C16 110.4(5)
C12 C14 C15 102.0(4)
C12 C14 H14A 111.4
C15 C14 H14A 111.4
C12 C14 H14B 111.4
C15 C14 H14B 111.4
H14A C14 H14B 109.2
C16 C15 C14 105.6(4)
C16 C15 H15A 110.6
C14 C15 H15A 110.6
C16 C15 H15B 110.6
C14 C15 H15B 110.6
H15A C15 H15B 108.7
C13 C16 C15 102.5(4)
C13 C16 H16A 111.3
C15 C16 H16A 111.3
C13 C16 H16B 111.3
C15 C16 H16B 111.3
H16A C16 H16B 109.2
C11 C17 H17A 109.5
C11 C17 H17B 109.5
H17A C17 H17B 109.5
C11 C17 H17C 109.5
H17A C17 H17C 109.5
H17B C17 H17C 109.5
N5 C18 N4 125.0(5)
N5 C18 C19 121.4(5)
N4 C18 C19 113.6(5)
C20 C19 C18 121.5(5)
C20 C19 H19 119.2
C18 C19 H19 119.2
C21 C20 C19 116.5(5)
C21 C20 C26 121.7(5)
C19 C20 C26 121.7(5)
C20 C21 C22 119.5(5)
C20 C21 C23 129.6(5)
C22 C21 C23 110.9(5)
N5 C22 C21 124.3(5)
N5 C22 C25 123.9(5)
C21 C22 C25 111.8(5)
C21 C23 C24 103.1(4)
C21 C23 H23A 111.1
C24 C23 H23A 111.1
C21 C23 H23B 111.1
C24 C23 H23B 111.1
H23A C23 H23B 109.1
C25 C24 C23 106.0(5)
C25 C24 H24A 110.5
C23 C24 H24A 110.5
C25 C24 H24B 110.5
C23 C24 H24B 110.5
H24A C24 H24B 108.7
C22 C25 C24 103.8(4)
C22 C25 H25A 111.0
C24 C25 H25A 111.0
C22 C25 H25B 111.0
C24 C25 H25B 111.0
H25A C25 H25B 109.0
C20 C26 H26A 109.5
C20 C26 H26B 109.5
H26A C26 H26B 109.5
C20 C26 H26C 109.5
H26A C26 H26C 109.5
H26B C26 H26C 109.5
Si C27 Co 120.1(3)
Si C27 H27A 107.3
Co C27 H27A 107.3
Si C27 H27B 107.3
Co C27 H27B 107.3
H27A C27 H27B 106.9
Si C28 H28A 109.5
Si C28 H28B 109.5
H28A C28 H28B 109.5
Si C28 H28C 109.5
H28A C28 H28C 109.5
H28B C28 H28C 109.5
Si C29 H29A 109.5
Si C29 H29B 109.5
H29A C29 H29B 109.5
Si C29 H29C 109.5
H29A C29 H29C 109.5
H29B C29 H29C 109.5
Si C30 H30A 109.5
Si C30 H30B 109.5
H30A C30 H30B 109.5
Si C30 H30C 109.5
H30A C30 H30C 109.5
H30B C30 H30C 109.5

loop_
_geom_bond_atom_site_label_1
_geom_bond_atom_site_label_2
_geom_bond_distance
Co N1 1.949(5)
Co C27 2.022(6)
Co N3 2.076(4)
Co N5 2.078(4)
Si C27 1.845(6)
Si C28 1.869(6)
Si C29 1.880(6)
Si C30 1.883(6)
N1 C1 1.355(7)
N1 C4 1.376(7)
N2 C4 1.284(7)
N2 C9 1.391(7)
N3 C13 1.346(7)
N3 C9 1.376(7)
N4 C1 1.304(7)
N4 C18 1.404(7)
N5 C18 1.356(7)
N5 C22 1.360(7)
C1 C2 1.498(8)
C2 C5 1.374(8)
C2 C3 1.386(7)
C3 C8 1.397(8)
C3 C4 1.480(8)
C5 C6 1.397(8)
C5 H5 0.9500
C6 C7 1.397(8)
C6 H6 0.9500
C7 C8 1.375(8)
C7 H7 0.9500
C8 H8 0.9500
C9 C10 1.405(7)
C10 C11 1.378(8)
C10 H10 0.9500
C11 C12 1.409(8)
C11 C17 1.501(8)
C12 C13 1.376(8)
C12 C14 1.502(8)
C13 C16 1.510(8)
C14 C15 1.544(7)
C14 H14A 0.9900
C14 H14B 0.9900
C15 C16 1.531(8)
C15 H15A 0.9900
C15 H15B 0.9900
C16 H16A 0.9900
C16 H16B 0.9900
C17 H17A 0.9800
C17 H17B 0.9800
C17 H17C 0.9800
C18 C19 1.406(7)
C19 C20 1.397(8)
C19 H19 0.9500
C20 C21 1.388(8)
C20 C26 1.499(7)
C21 C22 1.391(7)
C21 C23 1.502(8)
C22 C25 1.480(8)
C23 C24 1.553(8)
C23 H23A 0.9900
C23 H23B 0.9900
C24 C25 1.547(7)
C24 H24A 0.9900
C24 H24B 0.9900
C25 H25A 0.9900
C25 H25B 0.9900
C26 H26A 0.9800
C26 H26B 0.9800
C26 H26C 0.9800
C27 H27A 0.9900
C27 H27B 0.9900
C28 H28A 0.9800
C28 H28B 0.9800
C28 H28C 0.9800
C29 H29A 0.9800
C29 H29B 0.9800
C29 H29C 0.9800
C30 H30A 0.9800
C30 H30B 0.9800
C30 H30C 0.9800

loop_
_geom_torsion_atom_site_label_1
_geom_torsion_atom_site_label_2
_geom_torsion_atom_site_label_3
_geom_torsion_atom_site_label_4
_geom_torsion
C27 Co N1 C1 -91.7(5)
N3 Co N1 C1 162.5(5)
N5 Co N1 C1 23.7(5)
C27 Co N1 C4 79.4(5)
N3 Co N1 C4 -26.3(4)
N5 Co N1 C4 -165.1(4)
N1 Co N3 C13 -168.9(4)
C27 Co N3 C13 62.3(4)
N5 Co N3 C13 -84.6(5)
N1 Co N3 C9 30.1(4)
C27 Co N3 C9 -98.7(4)
N5 Co N3 C9 114.4(4)
N1 Co N5 C18 -27.4(5)
C27 Co N5 C18 102.9(5)
N3 Co N5 C18 -112.0(5)
N1 Co N5 C22 169.5(4)
C27 Co N5 C22 -60.2(4)
N3 Co N5 C22 84.9(5)
C18 N4 C1 N1 -5.3(9)
C18 N4 C1 C2 171.5(5)
C4 N1 C1 N4 174.8(6)
Co N1 C1 N4 -12.9(9)
C4 N1 C1 C2 -2.3(6)
Co N1 C1 C2 170.0(4)
N4 C1 C2 C5 3.3(10)
N1 C1 C2 C5 -179.4(6)
N4 C1 C2 C3 -177.6(5)
N1 C1 C2 C3 -0.2(6)
C5 C2 C3 C8 1.0(9)
C1 C2 C3 C8 -178.3(5)
C5 C2 C3 C4 -178.3(5)
C1 C2 C3 C4 2.4(6)
C9 N2 C4 N1 4.8(9)
C9 N2 C4 C3 -171.4(5)
C1 N1 C4 N2 -172.7(6)
Co N1 C4 N2 14.8(8)
C1 N1 C4 C3 3.8(6)
Co N1 C4 C3 -168.6(3)
C2 C3 C4 N2 172.9(5)
C8 C3 C4 N2 -6.3(10)
C2 C3 C4 N1 -3.9(6)
C8 C3 C4 N1 176.9(6)
C3 C2 C5 C6 -0.6(9)
C1 C2 C5 C6 178.5(6)
C2 C5 C6 C7 -0.7(9)
C5 C6 C7 C8 1.7(9)
C6 C7 C8 C3 -1.3(9)
C2 C3 C8 C7 0.0(9)
C4 C3 C8 C7 179.0(6)
C13 N3 C9 N2 174.9(5)
Co N3 C9 N2 -23.3(7)
C13 N3 C9 C10 -4.3(8)
Co N3 C9 C10 157.5(4)
C4 N2 C9 N3 1.0(9)
C4 N2 C9 C10 -179.7(5)
N3 C9 C10 C11 1.9(9)
N2 C9 C10 C11 -177.4(5)
C9 C10 C11 C12 1.0(9)
C9 C10 C11 C17 -177.6(6)
C10 C11 C12 C13 -1.3(8)
C17 C11 C12 C13 177.4(5)
C10 C11 C12 C14 -179.9(6)
C17 C11 C12 C14 -1.2(9)
C9 N3 C13 C12 4.3(8)
Co N3 C13 C12 -157.6(5)
C9 N3 C13 C16 -178.6(5)
Co N3 C13 C16 19.5(7)
C11 C12 C13 N3 -1.5(9)
C14 C12 C13 N3 177.4(5)
C11 C12 C13 C16 -178.9(5)
C14 C12 C13 C16 -0.1(7)
C13 C12 C14 C15 17.2(6)
C11 C12 C14 C15 -164.1(6)
C12 C14 C15 C16 -27.2(6)
N3 C13 C16 C15 165.3(5)
C12 C13 C16 C15 -17.2(6)
C14 C15 C16 C13 27.2(6)
C22 N5 C18 N4 -175.4(5)
Co N5 C18 N4 21.1(8)
C22 N5 C18 C19 2.3(8)
Co N5 C18 C19 -161.2(4)
C1 N4 C18 N5 -0.3(9)
C1 N4 C18 C19 -178.1(5)
N5 C18 C19 C20 -0.7(9)
N4 C18 C19 C20 177.2(5)
C18 C19 C20 C21 -2.2(8)
C18 C19 C20 C26 178.0(5)
C19 C20 C21 C22 3.5(8)
C26 C20 C21 C22 -176.7(5)
C19 C20 C21 C23 -177.1(5)
C26 C20 C21 C23 2.6(9)
C18 N5 C22 C21 -0.9(8)
Co N5 C22 C21 163.2(4)
C18 N5 C22 C25 178.6(5)
Co N5 C22 C25 -17.3(7)
C20 C21 C22 N5 -2.1(9)
C23 C21 C22 N5 178.4(5)
C20 C21 C22 C25 178.3(5)
C23 C21 C22 C25 -1.1(7)
C20 C21 C23 C24 -165.8(6)
C22 C21 C23 C24 13.5(6)
C21 C23 C24 C25 -20.2(6)
N5 C22 C25 C24 168.6(5)
C21 C22 C25 C24 -11.9(6)
C23 C24 C25 C22 19.7(6)
C28 Si C27 Co -41.3(4)
C29 Si C27 Co 77.9(4)
C30 Si C27 Co -160.0(3)
N1 Co C27 Si 70.3(4)
N3 Co C27 Si 168.8(3)
N5 Co C27 Si -34.1(4)
